data_4339693
loop_
_publ_author_name
'Assoud, Abdeljalil'
'Xu, Jianxiao'
'Kleinke, Holger'

_publ_section_title
;
 Structures and physical properties of new semiconducting polyselenides
 Ba2CudeltaAg4-deltaSe5 with unprecedented linear Se(3)4- units.
;
_journal_issue 23
_journal_name_full 'Inorganic chemistry'
_journal_page_first 9906
_journal_page_last 9911
_journal_paper_doi 10.1021/ic701278b
_journal_volume 46
_journal_year 2007
_chemical_formula_sum 'Ag3.12 Ba2 Cu0.88 Se5'
_chemical_formula_weight 1062.13
_chemical_name_systematic
; 
 ? 
;
_space_group_IT_number 12
_symmetry_cell_setting monoclinic
_symmetry_space_group_name_Hall '-C 2y'
_symmetry_space_group_name_H-M 'C 1 2/m 1'
_atom_sites_solution_primary direct
_atom_sites_solution_secondary difmap
_audit_creation_method SHELXL-97
_cell_angle_alpha 90.00
_cell_angle_beta 124.101(2)
_cell_angle_gamma 90.00
_cell_formula_units_Z 2
_cell_length_a 16.1007(17)
_cell_length_b 4.4842(5)
_cell_length_c 9.2081(10)
_cell_measurement_temperature 293(2)
_cell_volume 550.50(10)
_computing_structure_refinement 'SHELXL-97 (Sheldrick, 1997)'
_computing_structure_solution 'SHELXS-97 (Sheldrick, 1990)'
_diffrn_ambient_temperature 293(2)
_diffrn_measured_fraction_theta_full 0.956
_diffrn_measured_fraction_theta_max 0.956
_diffrn_radiation_monochromator graphite
_diffrn_radiation_source 'fine-focus sealed tube'
_diffrn_radiation_type MoK\a
_diffrn_radiation_wavelength 0.71073
_diffrn_reflns_av_R_equivalents 0.0287
_diffrn_reflns_av_sigmaI/netI 0.0344
_diffrn_reflns_limit_h_max 21
_diffrn_reflns_limit_h_min -21
_diffrn_reflns_limit_k_max 5
_diffrn_reflns_limit_k_min -6
_diffrn_reflns_limit_l_max 12
_diffrn_reflns_limit_l_min -12
_diffrn_reflns_number 2256
_diffrn_reflns_theta_full 30.00
_diffrn_reflns_theta_max 30.00
_diffrn_reflns_theta_min 2.67
_exptl_absorpt_coefficient_mu 30.611
_exptl_absorpt_correction_T_max 1.00
_exptl_absorpt_correction_T_min 0.58
_exptl_absorpt_correction_type empirical
_exptl_absorpt_process_details sadabs
_exptl_crystal_colour black
_exptl_crystal_density_diffrn 6.408
_exptl_crystal_density_method 'not measured'
_exptl_crystal_description plate-like
_exptl_crystal_F_000 908
_exptl_crystal_size_max 0.08
_exptl_crystal_size_mid 0.07
_exptl_crystal_size_min 0.05
_refine_diff_density_max 3.804
_refine_diff_density_min -4.338
_refine_diff_density_rms 0.357
_refine_ls_extinction_coef 0.0051(4)
_refine_ls_extinction_expression Fc^*^=kFc[1+0.001xFc^2^\l^3^/sin(2\q)]^-1/4^
_refine_ls_extinction_method SHELXL
_refine_ls_goodness_of_fit_ref 1.061
_refine_ls_matrix_type full
_refine_ls_number_parameters 38
_refine_ls_number_reflns 859
_refine_ls_number_restraints 0
_refine_ls_restrained_S_all 1.061
_refine_ls_R_factor_all 0.0411
_refine_ls_R_factor_gt 0.0385
_refine_ls_shift/su_max 0.000
_refine_ls_shift/su_mean 0.000
_refine_ls_structure_factor_coef Fsqd
_refine_ls_weighting_details 'calc w=1/[\s^2^(Fo^2^)+(0.0249P)^2^+27.2118P] where P=(Fo^2^+2Fc^2^)/3'
_refine_ls_weighting_scheme calc
_refine_ls_wR_factor_gt 0.0842
_refine_ls_wR_factor_ref 0.0857
_reflns_number_gt 815
_reflns_number_total 859
_reflns_threshold_expression >2sigma(I)
_cod_data_source_file ic701278b-file003.cif
_cod_data_source_block Ba2Cu0.88Ag3.12Se5
_cod_original_sg_symbol_H-M 'C 2/m'
_cod_database_code 4339693

loop_
_symmetry_equiv_pos_as_xyz
'x, y, z'
'-x, y, -z'
'x+1/2, y+1/2, z'
'-x+1/2, y+1/2, -z'
'-x, -y, -z'
'x, -y, z'
'-x+1/2, -y+1/2, -z'
'x+1/2, -y+1/2, z'

loop_
_atom_site_label
_atom_site_type_symbol
_atom_site_fract_x
_atom_site_fract_y
_atom_site_fract_z
_atom_site_U_iso_or_equiv
_atom_site_adp_type
_atom_site_occupancy
_atom_site_symmetry_multiplicity
_atom_site_calc_flag
_atom_site_refinement_flags
Ba Ba 0.31138(5) 0.0000 0.31826(8) 0.0184(2) Uani 1 2 d S
Ag1 Ag 0.42397(10) 0.0000 0.04210(14) 0.0370(5) Uani 0.809(16) 2 d SP
Cu1 Cu 0.42397(10) 0.0000 0.04210(14) 0.0370(5) Uani 0.191(16) 2 d SP
Ag2 Ag 0.06056(10) 0.0000 0.2310(3) 0.0585(7) Uani 0.753(18) 2 d SP
Cu2 Cu 0.06056(10) 0.0000 0.2310(3) 0.0585(7) Uani 0.247(18) 2 d SP
Se1 Se 0.12573(10) 0.0000 0.86449(15) 0.0238(3) Uani 1 2 d S
Se2 Se 0.65323(9) 0.0000 0.29346(15) 0.0223(3) Uani 1 2 d S
Se3 Se 0.0000 0.0000 0.5000 0.0265(4) Uani 1 4 d S

loop_
_atom_site_aniso_label
_atom_site_aniso_U_11
_atom_site_aniso_U_22
_atom_site_aniso_U_33
_atom_site_aniso_U_23
_atom_site_aniso_U_13
_atom_site_aniso_U_12
Ba 0.0218(3) 0.0151(3) 0.0228(3) 0.000 0.0151(3) 0.000
Ag1 0.0551(8) 0.0266(6) 0.0262(6) 0.000 0.0208(5) 0.000
Cu1 0.0551(8) 0.0266(6) 0.0262(6) 0.000 0.0208(5) 0.000
Ag2 0.0266(7) 0.0269(8) 0.1006(14) 0.000 0.0226(7) 0.000
Cu2 0.0266(7) 0.0269(8) 0.1006(14) 0.000 0.0226(7) 0.000
Se1 0.0340(6) 0.0197(6) 0.0249(5) 0.000 0.0208(5) 0.000
Se2 0.0251(5) 0.0222(6) 0.0237(5) 0.000 0.0162(5) 0.000
Se3 0.0260(8) 0.0140(7) 0.0496(10) 0.000 0.0274(8) 0.000

loop_
_atom_type_symbol
_atom_type_description
_atom_type_scat_dispersion_real
_atom_type_scat_dispersion_imag
_atom_type_scat_source
Cu Cu 0.3201 1.2651 'International Tables Vol C Tables 4.2.6.8 and 6.1.1.4'
Se Se -0.0929 2.2259 'International Tables Vol C Tables 4.2.6.8 and 6.1.1.4'
Ag Ag -0.8971 1.1015 'International Tables Vol C Tables 4.2.6.8 and 6.1.1.4'
Ba Ba -0.3244 2.2819 'International Tables Vol C Tables 4.2.6.8 and 6.1.1.4'

loop_
_geom_angle_atom_site_label_1
_geom_angle_atom_site_label_2
_geom_angle_atom_site_label_3
_geom_angle
_geom_angle_site_symmetry_1
_geom_angle_site_symmetry_3
Se1 Ba Se1 86.07(3) 7_546 7_556
Se1 Ba Se2 129.89(2) 7_546 5_656
Se1 Ba Se2 129.89(2) 7_556 5_656
Se1 Ba Se2 87.04(2) 7_546 3_445
Se1 Ba Se2 151.02(4) 7_556 3_445
Se2 Ba Se2 74.47(3) 5_656 3_445
Se1 Ba Se2 151.02(4) 7_546 3_455
Se1 Ba Se2 87.04(2) 7_556 3_455
Se2 Ba Se2 74.47(3) 5_656 3_455
Se2 Ba Se2 85.49(3) 3_445 3_455
Se1 Ba Se3 104.94(3) 7_546 3
Se1 Ba Se3 49.42(2) 7_556 3
Se2 Ba Se3 84.35(2) 5_656 3
Se2 Ba Se3 158.63(3) 3_445 3
Se2 Ba Se3 91.597(18) 3_455 3
Se1 Ba Se3 49.42(2) 7_546 3_545
Se1 Ba Se3 104.94(3) 7_556 3_545
Se2 Ba Se3 84.35(2) 5_656 3_545
Se2 Ba Se3 91.597(18) 3_445 3_545
Se2 Ba Se3 158.63(3) 3_455 3_545
Se3 Ba Se3 83.437(17) 3 3_545
Se1 Ba Se1 72.09(3) 7_546 1_554
Se1 Ba Se1 72.09(3) 7_556 1_554
Se2 Ba Se1 143.56(4) 5_656 1_554
Se2 Ba Se1 79.00(3) 3_445 1_554
Se2 Ba Se1 79.00(3) 3_455 1_554
Se3 Ba Se1 121.246(18) 3 1_554
Se3 Ba Se1 121.246(18) 3_545 1_554
Se1 Ba Ag2 120.53(3) 7_546 .
Se1 Ba Ag2 120.53(3) 7_556 .
Se2 Ba Ag2 74.65(4) 5_656 .
Se2 Ba Ag2 43.090(17) 3_445 .
Se2 Ba Ag2 43.090(17) 3_455 .
Se3 Ba Ag2 133.429(17) 3 .
Se3 Ba Ag2 133.429(17) 3_545 .
Se1 Ba Ag2 68.91(4) 1_554 .
Se1 Ba Ag1 43.089(16) 7_546 .
Se1 Ba Ag1 43.089(16) 7_556 .
Se2 Ba Ag1 148.89(3) 5_656 .
Se2 Ba Ag1 125.63(2) 3_445 .
Se2 Ba Ag1 125.63(2) 3_455 .
Se3 Ba Ag1 72.663(18) 3 .
Se3 Ba Ag1 72.663(18) 3_545 .
Se1 Ba Ag1 67.55(3) 1_554 .
Ag2 Ba Ag1 136.46(4) . .
Se2 Ag1 Se1 110.55(4) 5_655 7_556
Se2 Ag1 Se1 110.55(4) 5_655 7_546
Se1 Ag1 Se1 113.61(6) 7_556 7_546
Se2 Ag1 Cu2 113.82(5) 5_655 3
Se1 Ag1 Cu2 55.21(4) 7_556 3
Se1 Ag1 Cu2 135.16(6) 7_546 3
Se2 Ag1 Ag2 113.82(5) 5_655 3
Se1 Ag1 Ag2 55.21(4) 7_556 3
Se1 Ag1 Ag2 135.16(6) 7_546 3
Cu2 Ag1 Ag2 0.00(9) 3 3
Se2 Ag1 Cu2 113.82(5) 5_655 3_545
Se1 Ag1 Cu2 135.16(6) 7_556 3_545
Se1 Ag1 Cu2 55.21(4) 7_546 3_545
Cu2 Ag1 Cu2 99.74(6) 3 3_545
Ag2 Ag1 Cu2 99.74(6) 3 3_545
Se2 Ag1 Ag2 113.82(5) 5_655 3_545
Se1 Ag1 Ag2 135.16(6) 7_556 3_545
Se1 Ag1 Ag2 55.21(4) 7_546 3_545
Cu2 Ag1 Ag2 99.74(6) 3 3_545
Ag2 Ag1 Ag2 99.74(6) 3 3_545
Cu2 Ag1 Ag2 0.00(6) 3_545 3_545
Se2 Ag1 Cu1 66.62(5) 5_655 5_655
Se1 Ag1 Cu1 121.67(4) 7_556 5_655
Se1 Ag1 Cu1 121.67(4) 7_546 5_655
Cu2 Ag1 Cu1 72.50(5) 3 5_655
Ag2 Ag1 Cu1 72.50(5) 3 5_655
Cu2 Ag1 Cu1 72.50(5) 3_545 5_655
Ag2 Ag1 Cu1 72.50(5) 3_545 5_655
Se2 Ag1 Ag1 66.62(5) 5_655 5_655
Se1 Ag1 Ag1 121.67(4) 7_556 5_655
Se1 Ag1 Ag1 121.67(4) 7_546 5_655
Cu2 Ag1 Ag1 72.50(5) 3 5_655
Ag2 Ag1 Ag1 72.50(5) 3 5_655
Cu2 Ag1 Ag1 72.50(5) 3_545 5_655
Ag2 Ag1 Ag1 72.50(5) 3_545 5_655
Cu1 Ag1 Ag1 0.00(3) 5_655 5_655
Se2 Ag1 Se2 117.85(5) 5_655 .
Se1 Ag1 Se2 101.98(4) 7_556 .
Se1 Ag1 Se2 101.98(4) 7_546 .
Cu2 Ag1 Se2 50.74(3) 3 .
Ag2 Ag1 Se2 50.74(3) 3 .
Cu2 Ag1 Se2 50.74(3) 3_545 .
Ag2 Ag1 Se2 50.74(3) 3_545 .
Cu1 Ag1 Se2 51.24(5) 5_655 .
Ag1 Ag1 Se2 51.24(5) 5_655 .
Se2 Ag1 Ba 133.86(6) 5_655 .
Se1 Ag1 Ba 56.90(3) 7_556 .
Se1 Ag1 Ba 56.90(3) 7_546 .
Cu2 Ag1 Ba 94.72(5) 3 .
Ag2 Ag1 Ba 94.72(5) 3 .
Cu2 Ag1 Ba 94.72(5) 3_545 .
Ag2 Ag1 Ba 94.72(5) 3_545 .
Cu1 Ag1 Ba 159.52(6) 5_655 .
Ag1 Ag1 Ba 159.52(6) 5_655 .
Se2 Ag1 Ba 108.28(4) . .
Se2 Ag1 Ba 54.64(3) 5_655 7_545
Se1 Ag1 Ba 114.64(5) 7_556 7_545
Se1 Ag1 Ba 59.17(3) 7_546 7_545
Cu2 Ag1 Ba 163.40(4) 3 7_545
Ag2 Ag1 Ba 163.40(4) 3 7_545
Cu2 Ag1 Ba 96.26(3) 3_545 7_545
Ag2 Ag1 Ba 96.26(3) 3_545 7_545
Cu1 Ag1 Ba 108.57(4) 5_655 7_545
Ag1 Ag1 Ba 108.57(4) 5_655 7_545
Se2 Ag1 Ba 142.98(2) . 7_545
Ba Ag1 Ba 88.31(3) . 7_545
Se2 Ag2 Se2 121.22(7) 3_455 3_445
Se2 Ag2 Se1 119.21(4) 3_455 5_556
Se2 Ag2 Se1 119.21(4) 3_445 5_556
Se2 Ag2 Ag1 161.23(9) 3_455 3_445
Se2 Ag2 Ag1 67.32(3) 3_445 3_445
Se1 Ag2 Ag1 57.46(3) 5_556 3_445
Se2 Ag2 Cu1 161.23(9) 3_455 3_445
Se2 Ag2 Cu1 67.32(3) 3_445 3_445
Se1 Ag2 Cu1 57.46(3) 5_556 3_445
Ag1 Ag2 Cu1 0.00(10) 3_445 3_445
Se2 Ag2 Cu1 67.32(3) 3_455 3_455
Se2 Ag2 Cu1 161.23(9) 3_445 3_455
Se1 Ag2 Cu1 57.46(3) 5_556 3_455
Ag1 Ag2 Cu1 99.74(6) 3_445 3_455
Cu1 Ag2 Cu1 99.74(6) 3_445 3_455
Se2 Ag2 Ag1 67.32(3) 3_455 3_455
Se2 Ag2 Ag1 161.23(9) 3_445 3_455
Se1 Ag2 Ag1 57.46(3) 5_556 3_455
Ag1 Ag2 Ag1 99.74(6) 3_445 3_455
Cu1 Ag2 Ag1 99.74(6) 3_445 3_455
Cu1 Ag2 Ag1 0.00(6) 3_455 3_455
Se2 Ag2 Ba 61.27(4) 3_455 .
Se2 Ag2 Ba 61.27(4) 3_445 .
Se1 Ag2 Ba 174.32(8) 5_556 .
Ag1 Ag2 Ba 120.00(5) 3_445 .
Cu1 Ag2 Ba 120.00(5) 3_445 .
Cu1 Ag2 Ba 120.00(5) 3_455 .
Ag1 Ag2 Ba 120.00(5) 3_455 .
Cu2 Se1 Ag2 0.0 5_556 5_556
Cu2 Se1 Cu1 67.32(4) 5_556 7_556
Ag2 Se1 Cu1 67.32(4) 5_556 7_556
Cu2 Se1 Ag1 67.32(4) 5_556 7_556
Ag2 Se1 Ag1 67.32(4) 5_556 7_556
Cu1 Se1 Ag1 0.00(6) 7_556 7_556
Cu2 Se1 Cu1 67.32(4) 5_556 7_546
Ag2 Se1 Cu1 67.32(4) 5_556 7_546
Cu1 Se1 Cu1 113.61(6) 7_556 7_546
Ag1 Se1 Cu1 113.61(6) 7_556 7_546
Cu2 Se1 Ag1 67.32(4) 5_556 7_546
Ag2 Se1 Ag1 67.32(4) 5_556 7_546
Cu1 Se1 Ag1 113.61(6) 7_556 7_546
Ag1 Se1 Ag1 113.61(6) 7_556 7_546
Cu1 Se1 Ag1 0.00(6) 7_546 7_546
Cu2 Se1 Se3 70.87(6) 5_556 .
Ag2 Se1 Se3 70.87(6) 5_556 .
Cu1 Se1 Se3 103.94(4) 7_556 .
Ag1 Se1 Se3 103.94(4) 7_556 .
Cu1 Se1 Se3 103.94(4) 7_546 .
Ag1 Se1 Se3 103.94(4) 7_546 .
Cu2 Se1 Ba 116.96(4) 5_556 7_546
Ag2 Se1 Ba 116.96(4) 5_556 7_546
Cu1 Se1 Ba 165.64(4) 7_556 7_546
Ag1 Se1 Ba 165.64(4) 7_556 7_546
Cu1 Se1 Ba 80.02(3) 7_546 7_546
Ag1 Se1 Ba 80.02(3) 7_546 7_546
Se3 Se1 Ba 66.86(2) . 7_546
Cu2 Se1 Ba 116.96(4) 5_556 7_556
Ag2 Se1 Ba 116.96(4) 5_556 7_556
Cu1 Se1 Ba 80.02(3) 7_556 7_556
Ag1 Se1 Ba 80.02(3) 7_556 7_556
Cu1 Se1 Ba 165.64(4) 7_546 7_556
Ag1 Se1 Ba 165.64(4) 7_546 7_556
Se3 Se1 Ba 66.86(2) . 7_556
Ba Se1 Ba 86.07(3) 7_546 7_556
Cu2 Se1 Ba 116.78(6) 5_556 1_556
Ag2 Se1 Ba 116.78(6) 5_556 1_556
Cu1 Se1 Ba 80.02(4) 7_556 1_556
Ag1 Se1 Ba 80.02(4) 7_556 1_556
Cu1 Se1 Ba 80.02(4) 7_546 1_556
Ag1 Se1 Ba 80.02(4) 7_546 1_556
Se3 Se1 Ba 172.35(5) . 1_556
Ba Se1 Ba 107.91(3) 7_546 1_556
Ba Se1 Ba 107.91(3) 7_556 1_556
Cu2 Se2 Ag2 0.00(6) 3_545 3_545
Cu2 Se2 Cu2 121.22(7) 3_545 3
Ag2 Se2 Cu2 121.22(7) 3_545 3
Cu2 Se2 Ag2 121.22(7) 3_545 3
Ag2 Se2 Ag2 121.22(7) 3_545 3
Cu2 Se2 Ag2 0.00(10) 3 3
Cu2 Se2 Cu1 84.46(6) 3_545 5_655
Ag2 Se2 Cu1 84.46(6) 3_545 5_655
Cu2 Se2 Cu1 84.46(6) 3 5_655
Ag2 Se2 Cu1 84.46(6) 3 5_655
Cu2 Se2 Ag1 84.46(6) 3_545 5_655
Ag2 Se2 Ag1 84.46(6) 3_545 5_655
Cu2 Se2 Ag1 84.46(6) 3 5_655
Ag2 Se2 Ag1 84.46(6) 3 5_655
Cu1 Se2 Ag1 0.00(6) 5_655 5_655
Cu2 Se2 Ag1 61.93(4) 3_545 .
Ag2 Se2 Ag1 61.93(4) 3_545 .
Cu2 Se2 Ag1 61.93(4) 3 .
Ag2 Se2 Ag1 61.93(4) 3 .
Cu1 Se2 Ag1 62.15(5) 5_655 .
Ag1 Se2 Ag1 62.15(5) 5_655 .
Cu2 Se2 Ba 88.19(6) 3_545 5_656
Ag2 Se2 Ba 88.19(6) 3_545 5_656
Cu2 Se2 Ba 88.19(6) 3 5_656
Ag2 Se2 Ba 88.19(6) 3 5_656
Cu1 Se2 Ba 164.97(6) 5_655 5_656
Ag1 Se2 Ba 164.97(6) 5_655 5_656
Ag1 Se2 Ba 102.83(4) . 5_656
Cu2 Se2 Ba 159.19(6) 3_545 3
Ag2 Se2 Ba 159.19(6) 3_545 3
Cu2 Se2 Ba 75.64(3) 3 3
Ag2 Se2 Ba 75.64(3) 3 3
Cu1 Se2 Ba 85.34(4) 5_655 3
Ag1 Se2 Ba 85.34(4) 5_655 3
Ag1 Se2 Ba 127.39(3) . 3
Ba Se2 Ba 105.53(3) 5_656 3
Cu2 Se2 Ba 75.64(3) 3_545 3_545
Ag2 Se2 Ba 75.64(3) 3_545 3_545
Cu2 Se2 Ba 159.19(6) 3 3_545
Ag2 Se2 Ba 159.19(6) 3 3_545
Cu1 Se2 Ba 85.34(4) 5_655 3_545
Ag1 Se2 Ba 85.34(4) 5_655 3_545
Ag1 Se2 Ba 127.39(3) . 3_545
Ba Se2 Ba 105.53(3) 5_656 3_545
Ba Se2 Ba 85.49(3) 3 3_545
Se1 Se3 Se1 180.0 5_556 .
Se1 Se3 Ba 63.72(2) 5_556 3_445
Se1 Se3 Ba 116.28(2) . 3_445
Se1 Se3 Ba 116.28(2) 5_556 7_556
Se1 Se3 Ba 63.72(2) . 7_556
Ba Se3 Ba 180.0 3_445 7_556
Se1 Se3 Ba 63.72(2) 5_556 3_455
Se1 Se3 Ba 116.28(2) . 3_455
Ba Se3 Ba 83.437(17) 3_445 3_455
Ba Se3 Ba 96.563(17) 7_556 3_455
Se1 Se3 Ba 116.28(2) 5_556 7_546
Se1 Se3 Ba 63.72(2) . 7_546
Ba Se3 Ba 96.563(17) 3_445 7_546
Ba Se3 Ba 83.437(17) 7_556 7_546
Ba Se3 Ba 180.0 3_455 7_546

loop_
_geom_bond_atom_site_label_1
_geom_bond_atom_site_label_2
_geom_bond_distance
_geom_bond_site_symmetry_2
Ba Se1 3.2855(10) 7_546
Ba Se1 3.2855(10) 7_556
Ba Se2 3.2899(14) 5_656
Ba Se2 3.3032(10) 3_445
Ba Se2 3.3032(10) 3_455
Ba Se3 3.3692(5) 3
Ba Se3 3.3692(5) 3_545
Ba Se1 3.5197(14) 1_554
Ba Ag2 3.6490(16) .
Ba Ag1 3.8627(14) .
Ag1 Se2 2.6050(16) 5_655
Ag1 Se1 2.6793(10) 7_556
Ag1 Se1 2.6793(10) 7_546
Ag1 Cu2 2.9325(13) 3
Ag1 Ag2 2.9325(13) 3
Ag1 Cu2 2.9325(13) 3_545
Ag1 Ag2 2.9325(13) 3_545
Ag1 Cu1 2.954(3) 5_655
Ag1 Ag1 2.954(3) 5_655
Ag1 Se2 3.0664(18) .
Ag1 Ba 4.0370(12) 7_545
Ag2 Se2 2.5732(9) 3_455
Ag2 Se2 2.5732(9) 3_445
Ag2 Se1 2.6102(19) 5_556
Ag2 Ag1 2.9325(13) 3_445
Ag2 Cu1 2.9325(13) 3_445
Ag2 Cu1 2.9325(13) 3_455
Ag2 Ag1 2.9325(13) 3_455
Se1 Cu2 2.6102(19) 5_556
Se1 Ag2 2.6102(19) 5_556
Se1 Cu1 2.6793(10) 7_556
Se1 Ag1 2.6793(10) 7_556
Se1 Cu1 2.6793(10) 7_546
Se1 Ag1 2.6793(10) 7_546
Se1 Se3 2.7828(12) .
Se1 Ba 3.2855(10) 7_546
Se1 Ba 3.2855(10) 7_556
Se1 Ba 3.5197(14) 1_556
Se2 Cu2 2.5733(9) 3_545
Se2 Ag2 2.5733(9) 3_545
Se2 Cu2 2.5732(9) 3
Se2 Ag2 2.5732(9) 3
Se2 Cu1 2.6050(16) 5_655
Se2 Ag1 2.6050(16) 5_655
Se2 Ba 3.2899(14) 5_656
Se2 Ba 3.3032(10) 3
Se2 Ba 3.3032(10) 3_545
Se3 Se1 2.7828(12) 5_556
Se3 Ba 3.3692(5) 3_445
Se3 Ba 3.3692(5) 7_556
Se3 Ba 3.3692(5) 3_455
Se3 Ba 3.3692(5) 7_546
